data_1576449
loop_
_publ_author_name
'Hwang, Meemie U.'
'Gogoi, Achyut'
'Scurria, Matthew'
'Gutierrez, Osvaldo'
'Scheidt, Karl A.'

_publ_section_title
;
 Photochemical cyclization of &#x3b1;-amino esters to access
 3-azetidinones.
;
_journal_issue 13
_journal_name_full 'Chemical science'
_journal_page_first 6766
_journal_page_last 6772
_journal_paper_doi 10.1039/d5sc09994c
_journal_volume 17
_journal_year 2026
_chemical_formula_moiety 'C21 H24 N3 O3 S, C F3 O3 S, 0.5(Cl2 H2 C1)'
_chemical_formula_sum 'C22.5 H25 Cl F3 N3 O6 S2'
_chemical_formula_weight 590.02
_space_group_crystal_system monoclinic
_space_group_IT_number 15
_space_group_name_Hall '-C 2yc'
_space_group_name_H-M_alt 'C 1 2/c 1'
_atom_sites_solution_hydrogens mixed
_atom_sites_solution_primary dual
_audit_block_doi 10.5517/ccdc.csd.cc2np1v8
_audit_creation_date 2024-01-24
_audit_creation_method
;
Olex2 1.5
(compiled 2023.08.24 svn.re1ec1418 for OlexSys, GUI svn.r6817)
;
_audit_update_record
;
2025-06-09 deposited with the CCDC.	2026-02-03 downloaded from the CCDC.
;
_cell_angle_alpha 90
_cell_angle_beta 97.585(2)
_cell_angle_gamma 90
_cell_formula_units_Z 8
_cell_length_a 25.0211(6)
_cell_length_b 8.3937(3)
_cell_length_c 25.1936(6)
_cell_measurement_reflns_used 27664
_cell_measurement_temperature 100.3(6)
_cell_measurement_theta_max 75.2150
_cell_measurement_theta_min 3.4840
_cell_volume 5244.9(3)
_computing_cell_refinement 'CrysAlisPro 1.171.43.101a (Rigaku OD, 2023)'
_computing_data_collection 'CrysAlisPro system (CCD 43.101a 64-bit (release 13-12-2023))'
_computing_data_reduction 'CrysAlisPro 1.171.43.101a (Rigaku OD, 2023)'
_computing_molecular_graphics 'Olex2 1.5 (Dolomanov et al., 2009)'
_computing_publication_material 'Olex2 1.5 (Dolomanov et al., 2009)'
_computing_structure_refinement 'SHELXL 2019/2 (Sheldrick, 2015)'
_computing_structure_solution 'SHELXT  (Sheldrick, 2015)'
_diffrn_ambient_environment N~2~
_diffrn_ambient_temperature 100.3(6)
_diffrn_detector 'Hybrid Pixel Array Detector'
_diffrn_detector_area_resol_mean 10.0000
_diffrn_detector_type HyPix
_diffrn_measured_fraction_theta_full 0.999
_diffrn_measured_fraction_theta_max 0.982
_diffrn_measurement_details
;
List of Runs (angles in degrees, time in seconds):

  # Type    Start    End  Width  t~exp~   \w     \q     \k     \f   Frames
#--------------------------------------------------------------------------
  1  \w    -99.00 -69.00   0.50    0.10    --  -48.85 -10.00-114.00   60
  2  \w    -27.00   0.00   0.50    0.10    --  -48.85  10.00  58.00   54
  3  \w    -11.00  14.00   0.50    0.10    --   48.85 -10.00-114.00   50
  4  \w     57.00  82.00   0.50    0.10    --   48.85  10.00  58.00   50
  5  \w    126.00 151.00   0.50    0.70    --  101.75  10.00  58.00   50
  6  \w   -148.00-107.00   0.50    0.70    -- -103.00 -10.00-114.00   82
  7  \w   -107.00 -42.00   0.50    0.10    --  -48.85 -37.00-180.00  130
  8  \w    -29.00  25.00   0.50    0.10    --  -48.85  19.00-180.00  108
  9  \w     36.00  63.00   0.50    0.10    --   48.85  57.00 120.00   54
 10  \w     92.00 120.00   0.50    0.10    --   48.85  77.00-180.00   56
 11  \w     29.00  59.00   0.50    0.10    --   48.85  77.00  90.00   60
 12  \w     28.00  54.00   0.50    0.10    --   48.85  77.00 150.00   52
 13  \w     36.00  65.00   0.50    0.10    --   48.85  57.00 150.00   58
 14  \w     40.00  65.00   0.50    0.10    --   48.85  57.00-180.00   50
 15  \w     42.00  80.00   0.50    0.10    --   48.85  37.00 120.00   76
 16  \w     79.00 120.00   0.50    0.10    --   48.85  19.00-180.00   82
 17  \w     39.00  76.00   0.50    0.10    --   48.85  57.00-120.00   74
 18  \w     29.00  74.00   0.50    0.10    --   48.85  77.00-150.00   90
 19  \w     45.00  74.00   0.50    0.10    --   48.85  19.00-180.00   58
 20  \w     28.00  63.00   0.50    0.10    --   48.85  77.00-180.00   70
 21  \w     32.00  59.00   0.50    0.10    --   48.85  77.00-120.00   54
 22  \w     41.00  83.00   0.50    0.10    --   48.85  37.00-180.00   84
 23  \w     20.00  91.00   0.50    0.10    --   48.85-125.00  60.00  142
 24  \w     28.00  54.00   0.50    0.10    --   48.85  77.00 120.00   52
 25  \w     90.00 173.00   0.50    0.70    --  101.75  61.00 150.00  166
 26  \w    138.00 163.00   0.50    0.70    --  101.75  77.00-180.00   50
 27  \w     88.00 118.00   0.50    0.70    --  101.75  61.00 120.00   60
 28  \w     33.00  65.00   0.50    0.70    --  101.75 -77.00  60.00   64
 29  \w    135.00 173.00   0.50    0.70    --  101.75  77.00  60.00   76
 30  \w     81.00 107.00   0.50    0.70    --  101.75  77.00-180.00   52
 31  \w     88.00 114.00   0.50    0.70    --  101.75  61.00  90.00   52
 32  \w     89.00 116.00   0.50    0.70    --  101.75  61.00-150.00   54
 33  \w     89.00 118.00   0.50    0.70    --  101.75  61.00-180.00   58
 34  \w     31.00 104.00   0.50    0.70    --  101.75 -94.00   0.00  146
 35  \w     74.00 102.00   0.50    0.70    --  101.75 -77.00  60.00   56
 36  \w     32.00  73.00   0.50    0.70    --  101.75 -61.00  60.00   82
 37  \w     35.00  67.00   0.50    0.70    --  101.75 -77.00-180.00   64
 38  \w     79.00 106.00   0.50    0.70    --  101.75 -94.00-150.00   54
 39  \w     93.00 173.00   0.50    0.70    --  101.75  45.00-150.00  160
 40  \w    135.00 160.00   0.50    0.70    --  101.75  77.00 120.00   50
 41  \w     93.00 173.00   0.50    0.70    --  101.75  45.00 120.00  160
 42  \w    146.00 171.00   0.50    0.70    --  101.75  77.00 150.00   50
 43  \w    143.00 171.00   0.50    0.70    --  101.75  77.00  90.00   56
 44  \w     94.00 173.00   0.50    0.70    --  101.75  45.00  90.00  158
 45  \w     81.00 107.00   0.50    0.70    --  101.75  77.00 120.00   52
 46  \w     81.00 107.00   0.50    0.70    --  101.75  77.00  60.00   52
 47  \w     81.00 107.00   0.50    0.70    --  101.75  77.00 150.00   52
 48  \w     74.00 100.00   0.50    0.70    --  101.75 -77.00-180.00   52
 49  \w     31.00  75.00   0.50    0.70    --  101.75 -61.00  30.00   88
 50  \w    137.00 164.00   0.50    0.70    --  101.75  61.00  60.00   54
 51  \w     81.00 107.00   0.50    0.70    --  101.75  77.00-150.00   52
 52  \w     88.00 114.00   0.50    0.70    --  101.75  61.00  60.00   52
 53  \w     81.00 107.00   0.50    0.70    --  101.75  77.00  90.00   52
 54  \w     34.00 107.00   0.50    0.70    --  101.75-125.00-180.00  146
 55  \w     30.00  75.00   0.50    0.70    --  101.75 -61.00  90.00   90
 56  \w   -110.00 -83.00   0.50    0.70    -- -103.00 -76.00 162.47   54
 57  \w   -109.00 -83.00   0.50    0.70    -- -103.00 -76.00 159.20   52
 58  \w   -109.00 -83.00   0.50    0.70    -- -103.00 -76.00-170.61   52
 59  \w   -112.00 -86.00   0.50    0.70    -- -103.00 -68.00 118.57   52
 60  \w   -136.00 -86.00   0.50    0.70    -- -103.00 -68.00  91.70  100
 61  \w   -121.00 -91.00   0.50    0.70    -- -103.00 -56.00 119.64   60
 62  \w   -108.00 -82.00   0.50    0.70    -- -103.00 -77.00 120.00   52
 63  \w   -110.00 -83.00   0.50    0.70    -- -103.00 -76.00-175.23   54
 64  \w   -109.00 -83.00   0.50    0.70    -- -103.00 -74.00-133.09   52
 65  \w   -173.00-147.00   0.50    0.70    -- -103.00 -76.00-175.23   52
 66  \w   -109.00 -84.00   0.50    0.70    -- -103.00 -72.00-129.67   50
 67  \w   -169.00-119.00   0.50    0.70    -- -103.00 -72.00-129.67  100
 68  \w   -111.00 -84.00   0.50    0.70    -- -103.00 -72.00-141.69   54
 69  \w    -62.00 -34.00   0.50    0.70    -- -103.00  61.00-180.00   56
 70  \w   -106.00 -80.00   0.50    0.70    -- -103.00 -83.00 107.29   52
 71  \w   -105.00 -80.00   0.50    0.70    -- -103.00 -81.00  96.34   50
 72  \w   -174.00-110.00   0.50    0.70    -- -103.00 -81.00  96.34  128
 73  \w   -108.00 -82.00   0.50    0.70    -- -103.00 -77.00-180.00   52
 74  \w   -107.00 -81.00   0.50    0.70    -- -103.00 -80.00-142.36   52
 75  \w   -109.00 -82.00   0.50    0.70    -- -103.00 -77.00 150.00   54
 76  \w   -123.00 -87.00   0.50    0.70    -- -103.00 -65.00 109.70   72
 77  \w   -130.00 -89.00   0.50    0.70    -- -103.00 -59.00-154.40   82
 78  \w   -170.00-145.00   0.50    0.70    -- -103.00 -77.00 150.00   50
 79  \w   -137.00 -90.00   0.50    0.70    -- -103.00 -56.00-148.83   94
 80  \w   -107.00 -81.00   0.50    0.70    -- -103.00 -79.00-152.59   52
 81  \w   -160.00-135.00   0.50    0.70    -- -103.00 -79.00-152.59   50
 82  \w   -108.00 -83.00   0.50    0.70    -- -103.00 -76.00 155.88   50
 83  \w   -172.00-146.00   0.50    0.70    -- -103.00 -76.00 155.88   52
 84  \w   -110.00 -81.00   0.50    0.70    -- -103.00 -83.00 119.79   58
 85  \w   -105.00 -80.00   0.50    0.70    -- -103.00 -81.00 121.51   50
 86  \w   -107.00 -80.00   0.50    0.70    -- -103.00 -83.00-132.34   54
 87  \w   -108.00 -81.00   0.50    0.70    -- -103.00 -79.00 176.50   54
 88  \w   -160.00-134.00   0.50    0.70    -- -103.00 -81.00 121.51   52
 89  \w   -108.00 -82.00   0.50    0.70    -- -103.00 -77.00-120.00   52
 90  \w   -114.00 -83.00   0.50    0.70    -- -103.00 -76.00 166.34   62
 91  \w    -59.00 -34.00   0.50    0.70    -- -103.00 125.00 150.00   50
 92  \w   -133.00 -91.00   0.50    0.70    -- -103.00 -57.00 118.00   84
 93  \w   -109.00 -83.00   0.50    0.70    -- -103.00 -74.00 148.63   52
 94  \w   -113.00 -86.00   0.50    0.70    -- -103.00 -68.00 135.58   54
 95  \w   -112.00 -85.00   0.50    0.70    -- -103.00 -71.00 128.66   54
 96  \w   -111.00 -85.00   0.50    0.70    -- -103.00 -71.00-174.97   52
 97  \w   -111.00 -80.00   0.50    0.70    -- -103.00 125.00 150.00   62
 98  \w   -113.00 -86.00   0.50    0.70    -- -103.00 -67.00-122.67   54
 99  \w   -108.00 -82.00   0.50    0.70    -- -103.00 -78.00 128.54   52
100  \w   -108.00 -81.00   0.50    0.70    -- -103.00 -80.00-158.83   54
101  \w   -174.00 -91.00   0.50    0.70    -- -103.00 -61.00-180.00  166
102  \w   -107.00 -80.00   0.50    0.70    -- -103.00 -82.00-143.42   54
;
_diffrn_measurement_device 'four-circle diffractometer'
_diffrn_measurement_device_type 'XtaLAB Synergy R, DW system, HyPix'
_diffrn_measurement_method '\w scans'
_diffrn_orient_matrix_type 'CrysAlisPro convention (1999,Acta A55,543-557)'
_diffrn_orient_matrix_UB_11 -0.0455100000
_diffrn_orient_matrix_UB_12 -0.0224081000
_diffrn_orient_matrix_UB_13 0.0350250000
_diffrn_orient_matrix_UB_21 0.0415654000
_diffrn_orient_matrix_UB_22 0.0114509000
_diffrn_orient_matrix_UB_23 0.0508230000
_diffrn_orient_matrix_UB_31 -0.0082918000
_diffrn_orient_matrix_UB_32 0.1814702000
_diffrn_orient_matrix_UB_33 0.0010802000
_diffrn_radiation_monochromator mirror
_diffrn_radiation_probe x-ray
_diffrn_radiation_type 'Cu K\a'
_diffrn_radiation_wavelength 1.54184
_diffrn_reflns_av_R_equivalents 0.1107
_diffrn_reflns_av_unetI/netI 0.0435
_diffrn_reflns_Laue_measured_fraction_full 0.999
_diffrn_reflns_Laue_measured_fraction_max 0.982
_diffrn_reflns_limit_h_max 30
_diffrn_reflns_limit_h_min -31
_diffrn_reflns_limit_k_max 10
_diffrn_reflns_limit_k_min -9
_diffrn_reflns_limit_l_max 31
_diffrn_reflns_limit_l_min -31
_diffrn_reflns_number 60284
_diffrn_reflns_point_group_measured_fraction_full 0.999
_diffrn_reflns_point_group_measured_fraction_max 0.982
_diffrn_reflns_theta_full 67.684
_diffrn_reflns_theta_max 76.664
_diffrn_reflns_theta_min 3.540
_diffrn_source 'Rotating-anode X-ray tube'
_diffrn_source_type 'Rigaku (Cu) X-ray Source'
_exptl_absorpt_coefficient_mu 3.364
_exptl_absorpt_correction_T_max 1.000
_exptl_absorpt_correction_T_min 0.411
_exptl_absorpt_correction_type gaussian
_exptl_absorpt_process_details
;
CrysAlisPro 1.171.43.101a (Rigaku Oxford Diffraction, 2023)
Numerical absorption correction based on gaussian integration over
a multifaceted crystal model
Empirical absorption correction using spherical harmonics,
implemented in SCALE3 ABSPACK scaling algorithm.
;
_exptl_crystal_colour colourless
_exptl_crystal_colour_primary colourless
_exptl_crystal_density_diffrn 1.494
_exptl_crystal_description needle
_exptl_crystal_F_000 2440
_exptl_crystal_recrystallization_method 'The material was recrystallised from --- by as supplied'
_exptl_crystal_size_max 0.353
_exptl_crystal_size_mid 0.066
_exptl_crystal_size_min 0.021
_refine_diff_density_max 0.598
_refine_diff_density_min -0.922
_refine_diff_density_rms 0.103
_refine_ls_extinction_method none
_refine_ls_goodness_of_fit_ref 1.082
_refine_ls_hydrogen_treatment mixed
_refine_ls_matrix_type full
_refine_ls_number_parameters 361
_refine_ls_number_reflns 5429
_refine_ls_number_restraints 35
_refine_ls_restrained_S_all 1.087
_refine_ls_R_factor_all 0.0733
_refine_ls_R_factor_gt 0.0700
_refine_ls_shift/su_max 0.002
_refine_ls_shift/su_mean 0.000
_refine_ls_structure_factor_coef Fsqd
_refine_ls_weighting_details 'w=1/[\s^2^(Fo^2^)+(0.1025P)^2^+11.8840P] where P=(Fo^2^+2Fc^2^)/3'
_refine_ls_weighting_scheme calc
_refine_ls_wR_factor_gt 0.1841
_refine_ls_wR_factor_ref 0.1875
_reflns_Friedel_coverage 0.000
_reflns_number_gt 5069
_reflns_number_total 5429
_reflns_threshold_expression 'I > 2\s(I)'
_cod_data_source_file d5sc09994c1.cif
_cod_data_source_block cx3273
_cod_depositor_comments 'Adding full bibliography for 1576448--1576450.cif.'
_cod_original_cell_volume 5244.8(2)
_cod_original_formula_sum 'C22.50 H25 Cl F3 N3 O6 S2'
_cod_database_code 1576449
_shelx_shelxl_version_number 2019/2
_chemical_oxdiff_formula C22H24F3N3O6S2
_shelx_space_group_comment
;
The symmetry employed for this shelxl refinement is uniquely defined
by the following loop, which should always be used as a source of
symmetry information in preference to the above space-group names.
They are only intended as comments.
;
_olex2_refinement_description
;
1. Fixed Uiso
 At 1.2 times of:
  All C(H) groups, All C(H,H) groups
 At 1.5 times of:
  All C(H,H,H) groups
2. Restrained distances
 Cl1-C23 \\sim Cl1A-C23A
 with sigma of 0.02
3. Uiso/Uaniso restraints and constraints
Cl1 \\sim C23 \\sim Cl1A \\sim C23A: within 2A with sigma of 0.04 and sigma for
terminal atoms of 0.08 within 2A
4. Rigid body (RIGU) restrains
 Cl1, C23, Cl1A, C23A
 with sigma for 1-2 distances of 0.004 and sigma for 1-3 distances of 0.004
5. Others
 Sof(Cl1A)=1-FVAR(1)
 Sof(C23A)=Sof(H23C)=Sof(H23D)=0.5*(1-FVAR(2))
 Sof(C23)=Sof(H23A)=Sof(H23B)=0.5*FVAR(2)
 Sof(Cl1)=FVAR(1)
6.a Ternary CH refined with riding coordinates:
 C1(H1A)
6.b Secondary CH2 refined with riding coordinates:
 C3(H3A,H3B), C23(H23A,H23B), C23A(H23C,H23D)
6.c Aromatic/amide H refined with riding coordinates:
 C5(H5), C6(H6), C8(H8), C9(H9), C10(H10), C11(H11), C12(H12), C16(H16),
 C17(H17), C19(H19), C20(H20)
6.d Idealised Me refined as rotating group:
 C13(H13A,H13B,H13C), C14(H14A,H14B,H14C), C21(H21A,H21B,H21C)
;
_olex2_date_sample_data_collection 2024-01-23
_olex2_date_sample_submission 2024-01-22
_olex2_diffrn_ambient_temperature_device 'Oxford Cryosystems'
_olex2_exptl_crystal_mounting_method 'The crystal was mounted on a MITIGEN holder in paratone oil'
_olex2_submission_original_sample_id cx3273
_olex2_submission_special_instructions 'No special instructions were received'
_oxdiff_exptl_absorpt_empirical_details
;
Empirical correction (ABSPACK) includes:
- Absorption correction using spherical harmonics
- Frame scaling
;
_oxdiff_exptl_absorpt_empirical_full_max 1.881
_oxdiff_exptl_absorpt_empirical_full_min 0.380

loop_
_space_group_symop_operation_xyz
'x, y, z'
'-x, y, -z+1/2'
'x+1/2, y+1/2, z'
'-x+1/2, y+1/2, -z+1/2'
'-x, -y, -z'
'x, -y, z-1/2'
'-x+1/2, -y+1/2, -z'
'x+1/2, -y+1/2, z-1/2'

loop_
_atom_site_label
_atom_site_type_symbol
_atom_site_fract_x
_atom_site_fract_y
_atom_site_fract_z
_atom_site_U_iso_or_equiv
_atom_site_adp_type
_atom_site_occupancy
_atom_site_site_symmetry_order
_atom_site_calc_flag
_atom_site_refinement_flags_posn
_atom_site_refinement_flags_adp
_atom_site_refinement_flags_occupancy
_atom_site_disorder_assembly
_atom_site_disorder_group
S1 S 0.29213(3) 0.20563(10) 0.80613(3) 0.0405(2) Uani 1 1 d . . . . .
O1 O 0.39186(8) 0.3301(3) 0.67827(8) 0.0348(4) Uani 1 1 d . . . . .
H1 H 0.3879(16) 0.256(5) 0.6544(18) 0.048(11) Uiso 1 1 d . . . . .
O2 O 0.28876(10) 0.0352(3) 0.80385(8) 0.0502(6) Uani 1 1 d . . . . .
O3 O 0.24224(9) 0.2917(4) 0.80020(9) 0.0538(7) Uani 1 1 d . . . . .
N1 N 0.33006(10) 0.2546(3) 0.76021(9) 0.0356(5) Uani 1 1 d . . . . .
N2 N 0.33350(9) 0.6130(3) 0.62966(9) 0.0336(5) Uani 1 1 d . . . . .
N3 N 0.27206(9) 0.4400(3) 0.60335(9) 0.0327(5) Uani 1 1 d . . . . .
C1 C 0.33785(11) 0.4275(4) 0.74567(10) 0.0318(6) Uani 1 1 d . . . . .
H1A H 0.303929 0.488543 0.748089 0.038 Uiso 1 1 calc R U . . .
C2 C 0.33852(11) 0.3667(3) 0.68668(11) 0.0313(6) Uani 1 1 d . . . . .
C3 C 0.30761(12) 0.2192(4) 0.70342(11) 0.0363(6) Uani 1 1 d . . . . .
H3A H 0.267899 0.228902 0.695917 0.044 Uiso 1 1 calc R U . . .
H3B H 0.320149 0.116940 0.689827 0.044 Uiso 1 1 calc R U . . .
C4 C 0.31373(11) 0.4709(3) 0.64138(10) 0.0309(6) Uani 1 1 d . . . . .
C5 C 0.30398(12) 0.6736(4) 0.58428(11) 0.0384(6) Uani 1 1 d . . . . .
H5 H 0.309593 0.772667 0.567636 0.046 Uiso 1 1 calc R U . . .
C6 C 0.26559(12) 0.5656(4) 0.56797(11) 0.0374(6) Uani 1 1 d . . . . .
H6 H 0.238902 0.574363 0.537584 0.045 Uiso 1 1 calc R U . . .
C7 C 0.38440(11) 0.5076(4) 0.77905(11) 0.0333(6) Uani 1 1 d . . . . .
C8 C 0.37639(13) 0.6532(4) 0.80217(13) 0.0428(7) Uani 1 1 d . . . . .
H8 H 0.342740 0.706261 0.794219 0.051 Uiso 1 1 calc R U . . .
C9 C 0.41761(16) 0.7224(5) 0.83716(16) 0.0545(9) Uani 1 1 d . . . . .
H9 H 0.411893 0.821893 0.853504 0.065 Uiso 1 1 calc R U . . .
C10 C 0.46699(15) 0.6463(5) 0.84816(15) 0.0532(9) Uani 1 1 d . . . . .
H10 H 0.494987 0.693591 0.872182 0.064 Uiso 1 1 calc R U . . .
C11 C 0.47567(13) 0.5023(4) 0.82440(13) 0.0457(8) Uani 1 1 d . . . . .
H11 H 0.509780 0.451476 0.831600 0.055 Uiso 1 1 calc R U . . .
C12 C 0.43431(12) 0.4311(4) 0.78975(12) 0.0381(6) Uani 1 1 d . . . . .
H12 H 0.440051 0.331467 0.773556 0.046 Uiso 1 1 calc R U . . .
C13 C 0.37738(12) 0.7003(4) 0.66156(13) 0.0400(7) Uani 1 1 d . . . . .
H13A H 0.363233 0.756334 0.690856 0.060 Uiso 1 1 calc R U . . .
H13B H 0.392798 0.777709 0.638721 0.060 Uiso 1 1 calc R U . . .
H13C H 0.405414 0.625135 0.676386 0.060 Uiso 1 1 calc R U . . .
C14 C 0.23764(12) 0.2989(4) 0.59688(11) 0.0382(6) Uani 1 1 d . . . . .
H14A H 0.259961 0.202945 0.602798 0.057 Uiso 1 1 calc R U . . .
H14B H 0.218019 0.296890 0.560552 0.057 Uiso 1 1 calc R U . . .
H14C H 0.211851 0.302118 0.622950 0.057 Uiso 1 1 calc R U . . .
C15 C 0.33139(12) 0.2660(4) 0.86539(11) 0.0354(6) Uani 1 1 d . . . . .
C16 C 0.31394(14) 0.3877(4) 0.89571(13) 0.0429(7) Uani 1 1 d . . . . .
H16 H 0.281418 0.442872 0.883790 0.051 Uiso 1 1 calc R U . . .
C17 C 0.34432(15) 0.4281(4) 0.94352(13) 0.0449(7) Uani 1 1 d . . . . .
H17 H 0.332455 0.511749 0.964508 0.054 Uiso 1 1 calc R U . . .
C18 C 0.39175(13) 0.3490(4) 0.96143(12) 0.0394(6) Uani 1 1 d . . . . .
C19 C 0.40863(12) 0.2269(4) 0.93042(13) 0.0418(7) Uani 1 1 d . . . . .
H19 H 0.441046 0.171339 0.942441 0.050 Uiso 1 1 calc R U . . .
C20 C 0.37879(13) 0.1850(4) 0.88212(12) 0.0403(7) Uani 1 1 d . . . . .
H20 H 0.390698 0.102091 0.860850 0.048 Uiso 1 1 calc R U . . .
C21 C 0.42414(17) 0.3905(5) 1.01444(15) 0.0560(9) Uani 1 1 d . . . . .
H21A H 0.407511 0.481641 1.030263 0.084 Uiso 1 1 calc R U . . .
H21B H 0.461043 0.418075 1.008836 0.084 Uiso 1 1 calc R U . . .
H21C H 0.424899 0.298951 1.038647 0.084 Uiso 1 1 calc R U . . .
S2 S 0.36096(3) 0.11240(8) 0.54786(3) 0.0327(2) Uani 1 1 d . . . . .
F1 F 0.45835(8) -0.0043(3) 0.54730(11) 0.0611(6) Uani 1 1 d . . . . .
F2 F 0.45586(9) 0.2461(3) 0.56591(11) 0.0641(6) Uani 1 1 d . . . . .
F3 F 0.43447(10) 0.1646(3) 0.48461(10) 0.0693(7) Uani 1 1 d . . . . .
O4 O 0.36614(10) 0.0864(3) 0.60538(8) 0.0443(5) Uani 1 1 d . . . . .
O5 O 0.34092(9) -0.0232(3) 0.51673(9) 0.0428(5) Uani 1 1 d . . . . .
O6 O 0.33782(9) 0.2630(3) 0.53024(9) 0.0415(5) Uani 1 1 d . . . . .
C22 C 0.43099(14) 0.1301(4) 0.53587(15) 0.0497(8) Uani 1 1 d . . . . .
Cl1 Cl 0.4725(10) 0.0203(10) 0.7028(8) 0.075(4) Uani 0.34(3) 1 d D U P A 1
C23 C 0.500000 -0.115(3) 0.750000 0.114(11) Uani 0.34(3) 2 d DS TU P A 1
H23A H 0.527772 -0.183053 0.736690 0.136 Uiso 0.170(17) 1 calc R U P A 1
H23B H 0.472229 -0.183060 0.763309 0.136 Uiso 0.170(17) 1 calc R U P A 1
Cl1A Cl 0.4894(3) 0.0379(8) 0.6872(4) 0.0724(14) Uani 0.66(3) 1 d D U P A 2
C23A C 0.500000 -0.053(3) 0.750000 0.145(7) Uani 0.66(3) 2 d DS TU P A 2
H23C H 0.531418 -0.123668 0.748863 0.174 Uiso 0.330(17) 1 calc R U P A 2
H23D H 0.468585 -0.123678 0.751137 0.174 Uiso 0.330(17) 1 calc R U P A 2

loop_
_atom_site_aniso_label
_atom_site_aniso_U_11
_atom_site_aniso_U_22
_atom_site_aniso_U_33
_atom_site_aniso_U_23
_atom_site_aniso_U_13
_atom_site_aniso_U_12
S1 0.0375(4) 0.0586(5) 0.0260(3) 0.0049(3) 0.0065(3) -0.0112(3)
O1 0.0326(10) 0.0435(12) 0.0296(9) -0.0033(8) 0.0092(7) 0.0009(8)
O2 0.0618(14) 0.0589(15) 0.0309(10) -0.0008(10) 0.0105(10) -0.0275(12)
O3 0.0338(11) 0.092(2) 0.0362(11) 0.0138(12) 0.0065(9) -0.0045(11)
N1 0.0358(12) 0.0462(14) 0.0254(11) 0.0015(10) 0.0070(9) -0.0090(10)
N2 0.0334(12) 0.0395(13) 0.0290(11) 0.0001(9) 0.0079(9) -0.0033(9)
N3 0.0342(11) 0.0407(13) 0.0244(10) -0.0024(9) 0.0079(9) -0.0008(10)
C1 0.0301(12) 0.0401(15) 0.0261(12) 0.0008(11) 0.0076(10) -0.0009(11)
C2 0.0311(13) 0.0378(15) 0.0260(12) 0.0009(10) 0.0080(10) -0.0028(11)
C3 0.0409(15) 0.0451(17) 0.0234(12) 0.0013(11) 0.0062(10) -0.0101(12)
C4 0.0307(12) 0.0387(15) 0.0247(12) 0.0000(10) 0.0084(10) -0.0017(11)
C5 0.0437(15) 0.0431(17) 0.0293(13) 0.0046(12) 0.0084(11) 0.0028(13)
C6 0.0407(15) 0.0468(17) 0.0255(12) 0.0025(11) 0.0070(11) 0.0058(13)
C7 0.0332(13) 0.0407(16) 0.0261(12) 0.0024(11) 0.0040(10) -0.0040(11)
C8 0.0440(16) 0.0456(18) 0.0396(15) -0.0044(13) 0.0091(13) -0.0011(13)
C9 0.055(2) 0.053(2) 0.055(2) -0.0166(16) 0.0072(16) -0.0094(16)
C10 0.0514(19) 0.060(2) 0.0446(18) -0.0039(16) -0.0050(15) -0.0154(17)
C11 0.0373(15) 0.055(2) 0.0421(16) 0.0097(14) -0.0037(12) -0.0063(14)
C12 0.0366(14) 0.0419(16) 0.0354(14) 0.0035(12) 0.0034(11) -0.0004(12)
C13 0.0383(15) 0.0425(17) 0.0389(15) 0.0027(12) 0.0038(12) -0.0104(12)
C14 0.0368(14) 0.0481(18) 0.0300(13) -0.0034(12) 0.0048(11) -0.0074(12)
C15 0.0368(14) 0.0436(16) 0.0264(12) 0.0038(11) 0.0064(10) -0.0052(12)
C16 0.0489(17) 0.0417(17) 0.0383(16) 0.0032(12) 0.0071(13) 0.0070(13)
C17 0.0600(19) 0.0375(16) 0.0377(15) -0.0040(13) 0.0080(14) 0.0028(14)
C18 0.0476(16) 0.0401(16) 0.0303(13) 0.0020(12) 0.0048(12) -0.0092(13)
C19 0.0342(14) 0.0524(19) 0.0380(15) 0.0022(13) 0.0021(12) 0.0024(13)
C20 0.0413(15) 0.0477(18) 0.0330(14) -0.0045(12) 0.0092(12) 0.0035(13)
C21 0.063(2) 0.062(2) 0.0401(18) -0.0051(15) -0.0052(16) -0.0122(18)
S2 0.0351(4) 0.0355(4) 0.0285(3) -0.0006(2) 0.0078(3) 0.0008(3)
F1 0.0439(11) 0.0546(13) 0.0857(16) -0.0034(11) 0.0120(10) 0.0120(9)
F2 0.0446(11) 0.0533(13) 0.0925(17) -0.0043(12) 0.0016(11) -0.0083(9)
F3 0.0653(14) 0.0832(17) 0.0680(14) 0.0092(13) 0.0403(12) 0.0024(12)
O4 0.0616(14) 0.0472(13) 0.0248(10) 0.0025(8) 0.0087(9) 0.0021(10)
O5 0.0461(12) 0.0440(13) 0.0386(11) -0.0083(9) 0.0064(9) -0.0048(9)
O6 0.0441(11) 0.0431(12) 0.0389(11) 0.0041(9) 0.0117(9) 0.0059(9)
C22 0.0467(18) 0.050(2) 0.054(2) -0.0028(15) 0.0126(15) 0.0026(15)
Cl1 0.080(6) 0.061(2) 0.077(5) 0.003(3) -0.020(4) 0.020(3)
C23 0.130(17) 0.100(19) 0.117(16) 0.000 0.040(14) 0.000
Cl1A 0.064(2) 0.0677(15) 0.080(2) -0.0056(15) -0.0105(18) 0.0200(14)
C23A 0.29(2) 0.062(10) 0.086(9) 0.000 0.046(9) 0.000

loop_
_atom_type_symbol
_atom_type_description
_atom_type_scat_dispersion_real
_atom_type_scat_dispersion_imag
_atom_type_scat_source
C C 0.0181 0.0091 'International Tables Vol C Tables 4.2.6.8 and 6.1.1.4'
H H 0.0000 0.0000 'International Tables Vol C Tables 4.2.6.8 and 6.1.1.4'
Cl Cl 0.3639 0.7018 'International Tables Vol C Tables 4.2.6.8 and 6.1.1.4'
F F 0.0727 0.0534 'International Tables Vol C Tables 4.2.6.8 and 6.1.1.4'
N N 0.0311 0.0180 'International Tables Vol C Tables 4.2.6.8 and 6.1.1.4'
O O 0.0492 0.0322 'International Tables Vol C Tables 4.2.6.8 and 6.1.1.4'
S S 0.3331 0.5567 'International Tables Vol C Tables 4.2.6.8 and 6.1.1.4'

loop_
_citation_id
_citation_doi
_citation_year
1 10.26434/chemrxiv-2025-fx6km 2025

loop_
_exptl_crystal_face_index_h
_exptl_crystal_face_index_k
_exptl_crystal_face_index_l
_exptl_crystal_face_perp_dist
0 0 1 0.0312
0 0 -1 0.0312
1 0 0 0.0180
-1 0 0 0.0030
0 1 0 0.1970
0 -1 0 0.1560

loop_
_geom_angle_atom_site_label_1
_geom_angle_atom_site_label_2
_geom_angle_atom_site_label_3
_geom_angle
_geom_angle_site_symmetry_1
_geom_angle_site_symmetry_3
_geom_angle_publ_flag
O2 S1 N1 104.94(14) . . ?
O2 S1 C15 110.27(15) . . ?
O3 S1 O2 116.95(16) . . ?
O3 S1 N1 112.13(14) . . ?
O3 S1 C15 109.03(16) . . ?
N1 S1 C15 102.54(13) . . ?
C2 O1 H1 104(3) . . ?
C1 N1 S1 120.95(19) . . ?
C3 N1 S1 116.42(18) . . ?
C3 N1 C1 90.2(2) . . ?
C4 N2 C5 109.8(2) . . ?
C4 N2 C13 126.5(2) . . ?
C5 N2 C13 123.5(3) . . ?
C4 N3 C6 109.1(2) . . ?
C4 N3 C14 128.8(3) . . ?
C6 N3 C14 122.1(2) . . ?
N1 C1 H1A 109.8 . . ?
N1 C1 C2 86.3(2) . . ?
C2 C1 H1A 109.8 . . ?
C7 C1 N1 114.1(2) . . ?
C7 C1 H1A 109.8 . . ?
C7 C1 C2 124.7(2) . . ?
O1 C2 C1 109.9(2) . . ?
O1 C2 C3 112.5(2) . . ?
O1 C2 C4 108.4(2) . . ?
C3 C2 C1 86.2(2) . . ?
C4 C2 C1 118.2(2) . . ?
C4 C2 C3 120.1(2) . . ?
N1 C3 C2 87.9(2) . . ?
N1 C3 H3A 114.0 . . ?
N1 C3 H3B 114.0 . . ?
C2 C3 H3A 114.0 . . ?
C2 C3 H3B 114.0 . . ?
H3A C3 H3B 111.2 . . ?
N2 C4 N3 106.8(2) . . ?
N2 C4 C2 123.9(2) . . ?
N3 C4 C2 129.1(3) . . ?
N2 C5 H5 126.6 . . ?
C6 C5 N2 106.8(3) . . ?
C6 C5 H5 126.6 . . ?
N3 C6 H6 126.3 . . ?
C5 C6 N3 107.5(3) . . ?
C5 C6 H6 126.3 . . ?
C8 C7 C1 119.2(3) . . ?
C8 C7 C12 120.1(3) . . ?
C12 C7 C1 120.6(3) . . ?
C7 C8 H8 120.0 . . ?
C7 C8 C9 120.0(3) . . ?
C9 C8 H8 120.0 . . ?
C8 C9 H9 120.0 . . ?
C10 C9 C8 120.0(3) . . ?
C10 C9 H9 120.0 . . ?
C9 C10 H10 119.8 . . ?
C11 C10 C9 120.3(3) . . ?
C11 C10 H10 119.8 . . ?
C10 C11 H11 120.0 . . ?
C10 C11 C12 120.0(3) . . ?
C12 C11 H11 120.0 . . ?
C7 C12 H12 120.2 . . ?
C11 C12 C7 119.6(3) . . ?
C11 C12 H12 120.2 . . ?
N2 C13 H13A 109.5 . . ?
N2 C13 H13B 109.5 . . ?
N2 C13 H13C 109.5 . . ?
H13A C13 H13B 109.5 . . ?
H13A C13 H13C 109.5 . . ?
H13B C13 H13C 109.5 . . ?
N3 C14 H14A 109.5 . . ?
N3 C14 H14B 109.5 . . ?
N3 C14 H14C 109.5 . . ?
H14A C14 H14B 109.5 . . ?
H14A C14 H14C 109.5 . . ?
H14B C14 H14C 109.5 . . ?
C16 C15 S1 120.2(2) . . ?
C16 C15 C20 121.1(3) . . ?
C20 C15 S1 118.7(2) . . ?
C15 C16 H16 120.4 . . ?
C17 C16 C15 119.1(3) . . ?
C17 C16 H16 120.4 . . ?
C16 C17 H17 119.4 . . ?
C16 C17 C18 121.2(3) . . ?
C18 C17 H17 119.4 . . ?
C17 C18 C19 118.9(3) . . ?
C17 C18 C21 121.0(3) . . ?
C19 C18 C21 120.1(3) . . ?
C18 C19 H19 119.6 . . ?
C20 C19 C18 120.9(3) . . ?
C20 C19 H19 119.6 . . ?
C15 C20 C19 118.9(3) . . ?
C15 C20 H20 120.5 . . ?
C19 C20 H20 120.5 . . ?
C18 C21 H21A 109.5 . . ?
C18 C21 H21B 109.5 . . ?
C18 C21 H21C 109.5 . . ?
H21A C21 H21B 109.5 . . ?
H21A C21 H21C 109.5 . . ?
H21B C21 H21C 109.5 . . ?
O4 S2 C22 102.48(16) . . ?
O5 S2 O4 113.84(14) . . ?
O5 S2 O6 115.58(14) . . ?
O5 S2 C22 104.37(15) . . ?
O6 S2 O4 114.81(13) . . ?
O6 S2 C22 103.55(15) . . ?
F1 C22 S2 111.9(3) . . ?
F1 C22 F2 107.9(3) . . ?
F1 C22 F3 107.2(3) . . ?
F2 C22 S2 110.6(2) . . ?
F2 C22 F3 107.7(3) . . ?
F3 C22 S2 111.4(3) . . ?
C23 Cl1 H23D 20.5(3) . 2_656 ?
Cl1 C23 Cl1 97.2(16) . 2_656 ?
Cl1 C23 H23A 112.3 2_656 . ?
Cl1 C23 H23A 112.3 . . ?
Cl1 C23 H23B 112.3 . . ?
Cl1 C23 H23B 112.3 2_656 . ?
Cl1 C23 H23C 77.1(15) . 2_656 ?
Cl1 C23 H23C 109.9(18) 2_656 2_656 ?
Cl1 C23 H23D 77.1(15) 2_656 2_656 ?
Cl1 C23 H23D 109.9(18) . 2_656 ?
H23A C23 H23B 109.9 . . ?
H23A C23 H23C 134.8 . 2_656 ?
H23A C23 H23D 36.3 . 2_656 ?
H23B C23 H23C 36.3 . 2_656 ?
H23B C23 H23D 134.8 . 2_656 ?
H23C C23 H23D 169.9 2_656 2_656 ?
H23A C23A H23B 73.0 2_656 2_656 ?
Cl1A C23A H23C 105.2 . . ?
Cl1A C23A H23C 105.2 2_656 . ?
Cl1A C23A H23D 105.2 2_656 . ?
Cl1A C23A H23D 105.2 . . ?
H23C C23A H23D 105.9 . . ?

loop_
_geom_bond_atom_site_label_1
_geom_bond_atom_site_label_2
_geom_bond_distance
_geom_bond_site_symmetry_2
_geom_bond_publ_flag
S1 O2 1.433(3) . ?
S1 O3 1.433(3) . ?
S1 N1 1.643(2) . ?
S1 C15 1.750(3) . ?
O1 H1 0.86(4) . ?
O1 C2 1.413(3) . ?
N1 C1 1.516(4) . ?
N1 C3 1.496(3) . ?
N2 C4 1.339(4) . ?
N2 C5 1.374(4) . ?
N2 C13 1.468(4) . ?
N3 C4 1.345(4) . ?
N3 C6 1.376(4) . ?
N3 C14 1.461(4) . ?
C1 H1A 1.0000 . ?
C1 C2 1.574(4) . ?
C1 C7 1.502(4) . ?
C2 C3 1.548(4) . ?
C2 C4 1.505(4) . ?
C3 H3A 0.9900 . ?
C3 H3B 0.9900 . ?
C5 H5 0.9500 . ?
C5 C6 1.345(5) . ?
C6 H6 0.9500 . ?
C7 C8 1.380(5) . ?
C7 C12 1.398(4) . ?
C8 H8 0.9500 . ?
C8 C9 1.392(5) . ?
C9 H9 0.9500 . ?
C9 C10 1.386(6) . ?
C10 H10 0.9500 . ?
C10 C11 1.379(6) . ?
C11 H11 0.9500 . ?
C11 C12 1.397(4) . ?
C12 H12 0.9500 . ?
C13 H13A 0.9800 . ?
C13 H13B 0.9800 . ?
C13 H13C 0.9800 . ?
C14 H14A 0.9800 . ?
C14 H14B 0.9800 . ?
C14 H14C 0.9800 . ?
C15 C16 1.380(5) . ?
C15 C20 1.383(4) . ?
C16 H16 0.9500 . ?
C16 C17 1.379(5) . ?
C17 H17 0.9500 . ?
C17 C18 1.383(5) . ?
C18 C19 1.388(5) . ?
C18 C21 1.509(4) . ?
C19 H19 0.9500 . ?
C19 C20 1.386(4) . ?
C20 H20 0.9500 . ?
C21 H21A 0.9800 . ?
C21 H21B 0.9800 . ?
C21 H21C 0.9800 . ?
S2 O4 1.454(2) . ?
S2 O5 1.435(2) . ?
S2 O6 1.436(2) . ?
S2 C22 1.823(4) . ?
F1 C22 1.331(4) . ?
F2 C22 1.336(4) . ?
F3 C22 1.338(4) . ?
Cl1 C23 1.723(17) . ?
Cl1 H23D 2.128(17) 2_656 ?
C23 H23A 0.9900 . ?
C23 H23B 0.9900 . ?
C23 H23C 0.794(3) 2_656 ?
C23 H23D 0.793(3) 2_656 ?
Cl1A C23A 1.743(9) . ?
C23A H23C 0.9900 . ?
C23A H23D 0.9900 . ?

loop_
_geom_hbond_atom_site_label_D
_geom_hbond_atom_site_label_H
_geom_hbond_atom_site_label_A
_geom_hbond_distance_DH
_geom_hbond_distance_HA
_geom_hbond_distance_DA
_geom_hbond_angle_DHA
_geom_hbond_site_symmetry_A
_geom_hbond_publ_flag
O1 H1 O4 0.86(4) 1.92(4) 2.767(3) 169(4) . yes

loop_
_geom_torsion_atom_site_label_1
_geom_torsion_atom_site_label_2
_geom_torsion_atom_site_label_3
_geom_torsion_atom_site_label_4
_geom_torsion
_geom_torsion_site_symmetry_1
_geom_torsion_site_symmetry_2
_geom_torsion_site_symmetry_3
_geom_torsion_site_symmetry_4
_geom_torsion_publ_flag
S1 N1 C1 C2 -144.48(19) . . . . ?
S1 N1 C1 C7 88.9(3) . . . . ?
S1 N1 C3 C2 148.6(2) . . . . ?
S1 C15 C16 C17 177.0(3) . . . . ?
S1 C15 C20 C19 -176.7(2) . . . . ?
O1 C2 C3 N1 87.4(2) . . . . ?
O1 C2 C4 N2 -59.6(3) . . . . ?
O1 C2 C4 N3 115.0(3) . . . . ?
O2 S1 N1 C1 172.7(2) . . . . ?
O2 S1 N1 C3 65.1(3) . . . . ?
O2 S1 C15 C16 -134.2(3) . . . . ?
O2 S1 C15 C20 43.2(3) . . . . ?
O3 S1 N1 C1 44.8(3) . . . . ?
O3 S1 N1 C3 -62.8(3) . . . . ?
O3 S1 C15 C16 -4.5(3) . . . . ?
O3 S1 C15 C20 172.8(2) . . . . ?
N1 S1 C15 C16 114.5(3) . . . . ?
N1 S1 C15 C20 -68.2(3) . . . . ?
N1 C1 C2 O1 -90.2(2) . . . . ?
N1 C1 C2 C3 22.3(2) . . . . ?
N1 C1 C2 C4 144.6(2) . . . . ?
N1 C1 C7 C8 -130.4(3) . . . . ?
N1 C1 C7 C12 45.2(3) . . . . ?
N2 C5 C6 N3 -0.2(3) . . . . ?
C1 N1 C3 C2 23.5(2) . . . . ?
C1 C2 C3 N1 -22.6(2) . . . . ?
C1 C2 C4 N2 66.3(3) . . . . ?
C1 C2 C4 N3 -119.2(3) . . . . ?
C1 C7 C8 C9 174.1(3) . . . . ?
C1 C7 C12 C11 -174.8(3) . . . . ?
C2 C1 C7 C8 126.7(3) . . . . ?
C2 C1 C7 C12 -57.7(4) . . . . ?
C3 N1 C1 C2 -23.1(2) . . . . ?
C3 N1 C1 C7 -149.7(2) . . . . ?
C3 C2 C4 N2 169.3(3) . . . . ?
C3 C2 C4 N3 -16.2(4) . . . . ?
C4 N2 C5 C6 -0.3(3) . . . . ?
C4 N3 C6 C5 0.5(3) . . . . ?
C4 C2 C3 N1 -143.3(3) . . . . ?
C5 N2 C4 N3 0.6(3) . . . . ?
C5 N2 C4 C2 176.2(2) . . . . ?
C6 N3 C4 N2 -0.7(3) . . . . ?
C6 N3 C4 C2 -176.0(3) . . . . ?
C7 C1 C2 O1 26.7(4) . . . . ?
C7 C1 C2 C3 139.2(3) . . . . ?
C7 C1 C2 C4 -98.5(3) . . . . ?
C7 C8 C9 C10 1.0(6) . . . . ?
C8 C7 C12 C11 0.7(4) . . . . ?
C8 C9 C10 C11 0.3(6) . . . . ?
C9 C10 C11 C12 -1.1(5) . . . . ?
C10 C11 C12 C7 0.6(5) . . . . ?
C12 C7 C8 C9 -1.5(5) . . . . ?
C13 N2 C4 N3 176.4(3) . . . . ?
C13 N2 C4 C2 -8.0(4) . . . . ?
C13 N2 C5 C6 -176.2(3) . . . . ?
C14 N3 C4 N2 178.3(3) . . . . ?
C14 N3 C4 C2 3.1(5) . . . . ?
C14 N3 C6 C5 -178.6(3) . . . . ?
C15 S1 N1 C1 -72.0(2) . . . . ?
C15 S1 N1 C3 -179.6(2) . . . . ?
C15 C16 C17 C18 0.0(5) . . . . ?
C16 C15 C20 C19 0.6(5) . . . . ?
C16 C17 C18 C19 0.0(5) . . . . ?
C16 C17 C18 C21 -178.4(3) . . . . ?
C17 C18 C19 C20 0.4(5) . . . . ?
C18 C19 C20 C15 -0.6(5) . . . . ?
C20 C15 C16 C17 -0.3(5) . . . . ?
C21 C18 C19 C20 178.7(3) . . . . ?
O4 S2 C22 F1 63.8(3) . . . . ?
O4 S2 C22 F2 -56.5(3) . . . . ?
O4 S2 C22 F3 -176.2(3) . . . . ?
O5 S2 C22 F1 -55.1(3) . . . . ?
O5 S2 C22 F2 -175.4(2) . . . . ?
O5 S2 C22 F3 64.8(3) . . . . ?
O6 S2 C22 F1 -176.5(2) . . . . ?
O6 S2 C22 F2 63.2(3) . . . . ?
O6 S2 C22 F3 -56.5(3) . . . . ?

loop_
_exptl_oxdiff_crystal_face_indexfrac_h
_exptl_oxdiff_crystal_face_indexfrac_k
_exptl_oxdiff_crystal_face_indexfrac_l
_exptl_oxdiff_crystal_face_x
_exptl_oxdiff_crystal_face_y
_exptl_oxdiff_crystal_face_z
-0.0048 0.0028 1.0029 0.0353 0.0508 0.0016
0.0048 -0.0028 -1.0029 -0.0353 -0.0508 -0.0016
0.9977 0.0021 0.0048 -0.0453 0.0417 -0.0079
-0.9977 -0.0021 -0.0048 0.0453 -0.0417 0.0079
-0.0024 0.9930 -0.0121 -0.0226 0.0107 0.1802
0.0024 -0.9930 0.0121 0.0226 -0.0107 -0.1802
